data_7049395
loop_
_publ_author_name
'Dehnhardt, Natalie'
'B\"oth, Andr\'e'
'Heine, Johanna'

_publ_section_title
;
 Surprising discoveries on the way to an old compound: four transient
 iodido antimonates
;
_journal_name_full 'Dalton Transactions'
_journal_paper_doi 10.1039/C9DT00575G
_journal_year 2019
_chemical_formula_moiety '2(I8 Sb2), 2(I3 Sb), 4(C8 H12 Cu N4)'
_chemical_formula_sum 'C32 H48 Cu4 I22 N16 Sb6'
_chemical_formula_weight 4433.32
_space_group_crystal_system tetragonal
_space_group_IT_number 88
_space_group_name_Hall '-I 4ad'
_space_group_name_H-M_alt 'I 41/a'
_symmetry_space_group_name_Hall '-I 4ad'
_symmetry_space_group_name_H-M 'I 41/a :2'
_atom_sites_solution_hydrogens geom
_atom_sites_solution_primary dual
_audit_creation_date 2017-02-13
_audit_creation_method
;
Olex2 1.2
(compiled 2017.01.04 svn.r3372 for OlexSys, GUI svn.r5292)
;
_audit_update_record
;
2018-11-26 deposited with the CCDC.    2019-03-18 downloaded from the CCDC.
;
_cell_angle_alpha 90
_cell_angle_beta 90
_cell_angle_gamma 90
_cell_formula_units_Z 8
_cell_length_a 40.6216(12)
_cell_length_b 40.6216(12)
_cell_length_c 12.3875(5)
_cell_measurement_reflns_used 9742
_cell_measurement_temperature 110
_cell_measurement_theta_max 25.24
_cell_measurement_theta_min 2.24
_cell_volume 20440.8(12)
_computing_molecular_graphics 'Olex2 (Dolomanov et al., 2009)'
_computing_publication_material 'Olex2 (Dolomanov et al., 2009)'
_computing_structure_refinement 'XL (Sheldrick, 2008)'
_computing_structure_solution 'XT (Sheldrick, 2015)'
_diffrn_ambient_temperature 110.0
_diffrn_detector_area_resol_mean 10.4167
_diffrn_measured_fraction_theta_full 0.999
_diffrn_measured_fraction_theta_max 0.998
_diffrn_measurement_device_type 'Bruker D8 QUEST area detector'
_diffrn_measurement_method '\w and \f scans'
_diffrn_radiation_type MoK\a
_diffrn_radiation_wavelength 0.71073
_diffrn_reflns_av_R_equivalents 0.1436
_diffrn_reflns_av_unetI/netI 0.0307
_diffrn_reflns_Laue_measured_fraction_full 0.999
_diffrn_reflns_Laue_measured_fraction_max 0.998
_diffrn_reflns_limit_h_max 48
_diffrn_reflns_limit_h_min -48
_diffrn_reflns_limit_k_max 47
_diffrn_reflns_limit_k_min -48
_diffrn_reflns_limit_l_max 14
_diffrn_reflns_limit_l_min -14
_diffrn_reflns_number 283017
_diffrn_reflns_point_group_measured_fraction_full 0.999
_diffrn_reflns_point_group_measured_fraction_max 0.998
_diffrn_reflns_theta_full 25.242
_diffrn_reflns_theta_max 25.332
_diffrn_reflns_theta_min 2.228
_diffrn_source 'microfocus sealed X-ray tube'
_diffrn_standards_number 0
_exptl_absorpt_coefficient_mu 9.049
_exptl_absorpt_correction_T_max 0.7452
_exptl_absorpt_correction_T_min 0.4582
_exptl_absorpt_correction_type multi-scan
_exptl_absorpt_process_details
'SADABS-2014/5 (Bruker,2014/5) was used for absorption correction. wR2(int) was 0.1068 before and 0.0741 after correction. The Ratio of minimum to maximum transmission is 0.6149. The \l/2 correction factor is 0.00150.'
_exptl_crystal_colour yellow
_exptl_crystal_colour_primary yellow
_exptl_crystal_density_diffrn 2.881
_exptl_crystal_description prism
_exptl_crystal_F_000 15520
_exptl_crystal_size_max 0.253
_exptl_crystal_size_mid 0.06
_exptl_crystal_size_min 0.05
_refine_diff_density_max 1.897
_refine_diff_density_min -1.931
_refine_diff_density_rms 0.213
_refine_ls_extinction_method none
_refine_ls_goodness_of_fit_ref 1.069
_refine_ls_hydrogen_treatment constr
_refine_ls_matrix_type full
_refine_ls_number_parameters 369
_refine_ls_number_reflns 9325
_refine_ls_number_restraints 36
_refine_ls_restrained_S_all 1.069
_refine_ls_R_factor_all 0.0709
_refine_ls_R_factor_gt 0.0434
_refine_ls_shift/su_max 0.002
_refine_ls_shift/su_mean 0.000
_refine_ls_structure_factor_coef Fsqd
_refine_ls_weighting_details 'w=1/[\s^2^(Fo^2^)+(0.0229P)^2^+688.6431P] where P=(Fo^2^+2Fc^2^)/3'
_refine_ls_weighting_scheme calc
_refine_ls_wR_factor_gt 0.0812
_refine_ls_wR_factor_ref 0.0895
_reflns_Friedel_coverage 0.000
_reflns_number_gt 6819
_reflns_number_total 9325
_reflns_threshold_expression 'I > 2\s(I)'
_cod_data_source_file c9dt00575g2.cif
_cod_data_source_block compound1
_cod_original_cell_volume 20440.8(15)
_cod_database_code 7049395
_shelx_shelxl_version_number 2014/7
_shelx_space_group_comment
;
The symmetry employed for this shelxl refinement is uniquely defined
by the following loop, which should always be used as a source of
symmetry information in preference to the above space-group names.
They are only intended as comments.
;
_olex2_refinement_description
;
1. Fixed Uiso
 At 1.5 times of:
  All C(H,H,H) groups
2. Uiso/Uaniso restraints and constraints
Uanis(C8) \\sim Ueq, Uanis(C4) \\sim Ueq: with sigma of 0.001 and sigma for
terminal atoms of 0.002
Uanis(C1) \\sim Ueq, Uanis(C2) \\sim Ueq, Uanis(C12) \\sim Ueq: with sigma of
0.01 and sigma for terminal atoms of 0.02
Uanis(C6) \\sim Ueq: with sigma of 0.01 and sigma for terminal atoms of 0.02
3.a Idealised Me refined as rotating group:
 C10(H10A,H10B,H10C), C16(H16A,H16B,H16C), C8(H8A,H8B,H8C), C12(H12A,H12B,
 H12C), C6(H6A,H6B,H6C), C4(H4A,H4B,H4C), C2(H2A,H2B,H2C), C14(H14A,H14B,H14C)
;
_olex2_submission_special_instructions 'No special instructions were received'

loop_
_space_group_symop_operation_xyz
'x, y, z'
'-x+1/2, -y, z+1/2'
'-y+3/4, x+1/4, z+1/4'
'y+3/4, -x+3/4, z+3/4'
'x+1/2, y+1/2, z+1/2'
'-x+1, -y+1/2, z+1'
'-y+5/4, x+3/4, z+3/4'
'y+5/4, -x+5/4, z+5/4'
'-x, -y, -z'
'x-1/2, y, -z-1/2'
'y-3/4, -x-1/4, -z-1/4'
'-y-3/4, x-3/4, -z-3/4'
'-x+1/2, -y+1/2, -z+1/2'
'x, y+1/2, -z'
'y-1/4, -x+1/4, -z+1/4'
'-y-1/4, x-1/4, -z-1/4'

loop_
_atom_site_label
_atom_site_type_symbol
_atom_site_fract_x
_atom_site_fract_y
_atom_site_fract_z
_atom_site_U_iso_or_equiv
_atom_site_adp_type
_atom_site_occupancy
_atom_site_site_symmetry_order
_atom_site_calc_flag
_atom_site_refinement_flags_posn
_atom_site_refinement_flags_adp
I8 I 0.46556(2) 0.51616(2) 0.12659(5) 0.01178(13) Uani 1 1 d . .
Sb2 Sb 0.53437(2) 0.47742(2) 0.14667(5) 0.01186(14) Uani 1 1 d . .
I7 I 0.49812(2) 0.41598(2) 0.12792(5) 0.01626(14) Uani 1 1 d . .
I1 I 0.43664(2) 0.61985(2) 0.13552(5) 0.01470(14) Uani 1 1 d . .
Sb1 Sb 0.50171(2) 0.58713(2) 0.14579(5) 0.01128(14) Uani 1 1 d . .
I4 I 0.56727(2) 0.54776(2) 0.13740(5) 0.01599(14) Uani 1 1 d . .
I6 I 0.59658(2) 0.44548(2) 0.13547(5) 0.01709(15) Uani 1 1 d . .
Sb3 Sb 0.39197(2) 0.54982(2) 0.14045(5) 0.01250(14) Uani 1 1 d . .
I2 I 0.50167(2) 0.58430(2) 0.37080(5) 0.01874(15) Uani 1 1 d . .
I3 I 0.53490(2) 0.64927(2) 0.12843(5) 0.01834(14) Uani 1 1 d . .
I9 I 0.39717(2) 0.54816(2) 0.36483(5) 0.02048(15) Uani 1 1 d . .
I5 I 0.53164(2) 0.47599(2) 0.37286(5) 0.02286(15) Uani 1 1 d . .
I11 I 0.36282(2) 0.48861(2) 0.11374(6) 0.02540(16) Uani 1 1 d . .
I10 I 0.33376(2) 0.58723(2) 0.13031(6) 0.02815(17) Uani 1 1 d . .
Cu1 Cu 0.32775(3) 0.58964(3) 0.63188(10) 0.0220(3) Uani 1 1 d . .
Cu2 Cu 0.53350(3) 0.65031(3) 0.62352(10) 0.0231(3) Uani 1 1 d . .
N6 N 0.55323(19) 0.6058(2) 0.6211(6) 0.0222(19) Uani 1 1 d . .
N1 N 0.3424(2) 0.6158(2) 0.7601(7) 0.0209(19) Uani 1 1 d . .
C11 C 0.5596(2) 0.5786(2) 0.6213(8) 0.020(2) Uani 1 1 d . .
N8 N 0.5473(2) 0.6760(2) 0.7501(8) 0.035(2) Uani 1 1 d . .
N2 N 0.2800(2) 0.5786(2) 0.6421(7) 0.025(2) Uani 1 1 d . .
N5 N 0.4849(2) 0.6409(2) 0.6200(7) 0.031(2) Uani 1 1 d . .
N3 N 0.3490(2) 0.5454(2) 0.6258(7) 0.027(2) Uani 1 1 d . .
C5 C 0.3592(3) 0.5191(3) 0.6294(8) 0.026(2) Uani 1 1 d . .
N7 N 0.5481(2) 0.6774(2) 0.4991(8) 0.038(2) Uani 1 1 d . .
C10 C 0.4274(3) 0.6172(3) 0.6077(9) 0.035(3) Uani 1 1 d . .
H10A H 0.4239 0.6092 0.5338 0.053 Uiso 1 1 calc GR .
H10B H 0.4110 0.6340 0.6249 0.053 Uiso 1 1 calc GR .
H10C H 0.4252 0.5987 0.6583 0.053 Uiso 1 1 calc GR .
C16 C 0.5723(3) 0.7157(3) 0.8959(10) 0.039(3) Uani 1 1 d . .
H16A H 0.5740 0.7381 0.8673 0.058 Uiso 1 1 calc GR .
H16B H 0.5943 0.7077 0.9151 0.058 Uiso 1 1 calc GR .
H16C H 0.5583 0.7157 0.9603 0.058 Uiso 1 1 calc GR .
C9 C 0.4581(3) 0.6303(3) 0.6159(9) 0.033(3) Uani 1 1 d . .
C15 C 0.5579(3) 0.6941(3) 0.8139(10) 0.032(3) Uani 1 1 d . .
C13 C 0.5601(3) 0.6949(3) 0.4347(10) 0.030(3) Uani 1 1 d . .
C1 C 0.3540(2) 0.6317(2) 0.8261(7) 0.016(2) Uani 1 1 d . U
N4 N 0.3416(2) 0.6163(2) 0.5060(7) 0.0233(19) Uani 1 1 d . .
C8 C 0.3624(2) 0.6530(2) 0.3450(7) 0.016(2) Uani 1 1 d . U
H8A H 0.3698 0.6742 0.3735 0.025 Uiso 1 1 calc GR .
H8B H 0.3445 0.6565 0.2932 0.025 Uiso 1 1 calc GR .
H8C H 0.3808 0.6420 0.3089 0.025 Uiso 1 1 calc GR .
C7 C 0.3503(2) 0.6320(2) 0.4356(8) 0.016(2) Uani 1 1 d . .
C12 C 0.5679(3) 0.5439(2) 0.6258(10) 0.033(3) Uani 1 1 d . U
H12A H 0.5588 0.5327 0.5625 0.049 Uiso 1 1 calc GR .
H12B H 0.5587 0.5342 0.6916 0.049 Uiso 1 1 calc GR .
H12C H 0.5919 0.5414 0.6261 0.049 Uiso 1 1 calc GR .
C3 C 0.2544(2) 0.5670(2) 0.6403(8) 0.020(2) Uani 1 1 d . .
C6 C 0.3729(3) 0.4873(3) 0.6266(10) 0.039(3) Uani 1 1 d . U
H6A H 0.3882 0.4846 0.6871 0.058 Uiso 1 1 calc GR .
H6B H 0.3848 0.4842 0.5584 0.058 Uiso 1 1 calc GR .
H6C H 0.3553 0.4709 0.6321 0.058 Uiso 1 1 calc GR .
C4 C 0.2206(3) 0.5533(3) 0.6313(10) 0.035(3) Uani 1 1 d . U
H4A H 0.2195 0.5323 0.6701 0.052 Uiso 1 1 calc GR .
H4B H 0.2153 0.5497 0.5551 0.052 Uiso 1 1 calc GR .
H4C H 0.2048 0.5688 0.6628 0.052 Uiso 1 1 calc GR .
C2 C 0.3690(3) 0.6530(3) 0.9129(10) 0.047(4) Uani 1 1 d . U
H2A H 0.3521 0.6586 0.9663 0.071 Uiso 1 1 calc GR .
H2B H 0.3776 0.6732 0.8805 0.071 Uiso 1 1 calc GR .
H2C H 0.3869 0.6409 0.9483 0.071 Uiso 1 1 calc GR .
C14 C 0.5754(3) 0.7156(3) 0.3543(10) 0.038(3) Uani 1 1 d . .
H14A H 0.5611 0.7171 0.2909 0.056 Uiso 1 1 calc GR .
H14B H 0.5966 0.7061 0.3332 0.056 Uiso 1 1 calc GR .
H14C H 0.5789 0.7377 0.3843 0.056 Uiso 1 1 calc GR .

loop_
_atom_site_aniso_label
_atom_site_aniso_U_11
_atom_site_aniso_U_22
_atom_site_aniso_U_33
_atom_site_aniso_U_23
_atom_site_aniso_U_13
_atom_site_aniso_U_12
I8 0.0089(3) 0.0123(3) 0.0142(3) 0.0002(2) 0.0003(2) 0.0027(2)
Sb2 0.0097(3) 0.0118(3) 0.0140(3) -0.0015(3) -0.0008(3) 0.0028(2)
I7 0.0208(3) 0.0126(3) 0.0154(3) 0.0013(3) 0.0008(3) -0.0036(2)
I1 0.0123(3) 0.0105(3) 0.0213(3) 0.0003(3) -0.0003(3) 0.0019(2)
Sb1 0.0104(3) 0.0095(3) 0.0139(3) -0.0004(2) -0.0005(3) -0.0004(2)
I4 0.0107(3) 0.0147(3) 0.0225(3) 0.0005(3) -0.0003(3) -0.0003(2)
I6 0.0125(3) 0.0219(3) 0.0169(3) 0.0010(3) -0.0005(3) 0.0086(2)
Sb3 0.0102(3) 0.0097(3) 0.0175(3) 0.0000(3) 0.0017(3) 0.0018(2)
I2 0.0216(3) 0.0229(3) 0.0117(3) 0.0005(3) -0.0008(3) 0.0031(3)
I3 0.0174(3) 0.0143(3) 0.0233(3) 0.0017(3) -0.0005(3) -0.0058(3)
I9 0.0241(4) 0.0221(3) 0.0153(3) -0.0003(3) 0.0024(3) 0.0002(3)
I5 0.0253(4) 0.0322(4) 0.0111(3) -0.0004(3) 0.0005(3) 0.0002(3)
I11 0.0295(4) 0.0153(3) 0.0313(4) -0.0011(3) 0.0038(3) -0.0096(3)
I10 0.0184(3) 0.0270(4) 0.0391(4) 0.0037(3) 0.0014(3) 0.0121(3)
Cu1 0.0238(7) 0.0178(6) 0.0244(7) 0.0012(5) -0.0062(6) 0.0020(5)
Cu2 0.0276(7) 0.0196(7) 0.0220(7) 0.0009(5) 0.0005(6) 0.0032(5)
N6 0.020(5) 0.028(5) 0.018(5) 0.002(4) -0.001(4) -0.003(4)
N1 0.021(5) 0.017(5) 0.025(5) 0.002(4) -0.001(4) 0.007(4)
C11 0.013(5) 0.025(6) 0.021(5) 0.007(5) 0.002(4) 0.003(4)
N8 0.035(6) 0.036(6) 0.033(6) -0.010(5) 0.004(5) -0.005(5)
N2 0.027(5) 0.024(5) 0.023(5) 0.006(4) 0.002(4) 0.005(4)
N5 0.022(5) 0.034(5) 0.036(6) -0.003(4) 0.004(4) 0.003(4)
N3 0.032(5) 0.028(5) 0.021(5) -0.009(4) -0.006(4) 0.003(4)
C5 0.026(6) 0.035(7) 0.018(5) -0.006(5) -0.010(5) 0.007(5)
N7 0.039(6) 0.030(6) 0.045(6) -0.004(5) -0.005(5) 0.004(5)
C10 0.034(7) 0.056(8) 0.017(6) 0.022(6) 0.000(5) -0.004(6)
C16 0.037(7) 0.045(7) 0.034(7) 0.015(6) -0.003(6) 0.019(6)
C9 0.043(8) 0.033(6) 0.023(6) 0.006(5) -0.002(5) 0.008(6)
C15 0.025(6) 0.033(7) 0.039(7) 0.010(6) 0.009(5) 0.010(5)
C13 0.026(6) 0.017(6) 0.047(7) -0.005(5) 0.003(5) -0.005(5)
C1 0.021(5) 0.015(5) 0.012(4) 0.000(4) -0.002(4) 0.015(4)
N4 0.020(5) 0.024(5) 0.026(5) -0.003(4) -0.006(4) 0.002(4)
C8 0.019(3) 0.017(3) 0.014(3) 0.0056(18) -0.0026(18) 0.0008(18)
C7 0.009(5) 0.023(6) 0.017(5) -0.004(4) -0.001(4) -0.003(4)
C12 0.031(6) 0.022(6) 0.045(7) 0.027(5) -0.003(5) -0.001(5)
C3 0.019(5) 0.027(6) 0.014(5) 0.009(4) 0.001(4) 0.000(4)
C6 0.033(6) 0.036(6) 0.048(7) 0.014(6) 0.028(6) 0.000(5)
C4 0.033(3) 0.034(3) 0.036(3) 0.0013(19) -0.0050(19) -0.0009(19)
C2 0.052(8) 0.050(8) 0.040(7) -0.035(6) 0.009(6) 0.003(6)
C14 0.032(7) 0.031(7) 0.050(8) 0.008(6) 0.021(6) 0.001(5)

loop_
_atom_type_symbol
_atom_type_description
_atom_type_scat_dispersion_real
_atom_type_scat_dispersion_imag
_atom_type_scat_source
C C 0.0033 0.0016 'International Tables Vol C Tables 4.2.6.8 and 6.1.1.4'
H H 0.0000 0.0000 'International Tables Vol C Tables 4.2.6.8 and 6.1.1.4'
Cu Cu 0.3201 1.2651 'International Tables Vol C Tables 4.2.6.8 and 6.1.1.4'
I I -0.4742 1.8119 'International Tables Vol C Tables 4.2.6.8 and 6.1.1.4'
N N 0.0061 0.0033 'International Tables Vol C Tables 4.2.6.8 and 6.1.1.4'
Sb Sb -0.5866 1.5461 'International Tables Vol C Tables 4.2.6.8 and 6.1.1.4'

loop_
_geom_angle_atom_site_label_1
_geom_angle_atom_site_label_2
_geom_angle_atom_site_label_3
_geom_angle
I7 Sb2 I8 88.49(2)
I7 Sb2 I4 171.38(3)
I4 Sb2 I8 85.54(2)
I6 Sb2 I8 172.45(3)
I6 Sb2 I7 93.12(2)
I6 Sb2 I4 92.01(2)
I5 Sb2 I8 93.04(2)
I5 Sb2 I7 92.41(3)
I5 Sb2 I4 94.12(2)
I5 Sb2 I6 94.26(3)
I1 Sb1 I4 173.87(3)
I2 Sb1 I1 93.49(3)
I2 Sb1 I4 90.73(2)
I2 Sb1 I3 96.40(3)
I3 Sb1 I1 91.23(2)
I3 Sb1 I4 92.72(2)
Sb1 I4 Sb2 95.84(2)
I9 Sb3 I10 96.96(3)
I11 Sb3 I9 97.44(3)
I11 Sb3 I10 96.89(3)
N2 Cu1 N1 111.0(3)
N2 Cu1 N3 102.8(3)
N3 Cu1 N1 112.3(3)
N4 Cu1 N1 104.5(3)
N4 Cu1 N2 116.7(3)
N4 Cu1 N3 109.8(4)
N6 Cu2 N5 102.9(3)
N6 Cu2 N7 111.9(4)
N8 Cu2 N6 112.4(4)
N8 Cu2 N5 113.4(4)
N8 Cu2 N7 104.0(4)
N7 Cu2 N5 112.4(4)
C11 N6 Cu2 169.2(8)
C1 N1 Cu1 171.8(8)
N6 C11 C12 177.9(12)
C15 N8 Cu2 169.7(10)
C3 N2 Cu1 167.7(8)
C9 N5 Cu2 169.3(9)
C5 N3 Cu1 173.7(9)
N3 C5 C6 175.7(12)
C13 N7 Cu2 170.7(10)
H10A C10 H10B 109.5
H10A C10 H10C 109.5
H10B C10 H10C 109.5
C9 C10 H10A 109.5
C9 C10 H10B 109.5
C9 C10 H10C 109.5
H16A C16 H16B 109.5
H16A C16 H16C 109.5
H16B C16 H16C 109.5
C15 C16 H16A 109.5
C15 C16 H16B 109.5
C15 C16 H16C 109.5
N5 C9 C10 177.5(13)
N8 C15 C16 177.4(13)
N7 C13 C14 178.2(13)
N1 C1 C2 179.4(11)
C7 N4 Cu1 177.9(9)
H8A C8 H8B 109.5
H8A C8 H8C 109.5
H8B C8 H8C 109.5
C7 C8 H8A 109.5
C7 C8 H8B 109.5
C7 C8 H8C 109.5
N4 C7 C8 178.6(11)
C11 C12 H12A 109.5
C11 C12 H12B 109.5
C11 C12 H12C 109.5
H12A C12 H12B 109.5
H12A C12 H12C 109.5
H12B C12 H12C 109.5
N2 C3 C4 176.1(11)
C5 C6 H6A 109.5
C5 C6 H6B 109.5
C5 C6 H6C 109.5
H6A C6 H6B 109.5
H6A C6 H6C 109.5
H6B C6 H6C 109.5
C3 C4 H4A 109.5
C3 C4 H4B 109.5
C3 C4 H4C 109.5
H4A C4 H4B 109.5
H4A C4 H4C 109.5
H4B C4 H4C 109.5
C1 C2 H2A 109.5
C1 C2 H2B 109.5
C1 C2 H2C 109.5
H2A C2 H2B 109.5
H2A C2 H2C 109.5
H2B C2 H2C 109.5
C13 C14 H14A 109.5
C13 C14 H14B 109.5
C13 C14 H14C 109.5
H14A C14 H14B 109.5
H14A C14 H14C 109.5
H14B C14 H14C 109.5

loop_
_geom_bond_atom_site_label_1
_geom_bond_atom_site_label_2
_geom_bond_distance
I8 Sb2 3.2173(8)
Sb2 I7 2.9072(8)
Sb2 I4 3.1566(8)
Sb2 I6 2.8442(8)
Sb2 I5 2.8047(9)
I1 Sb1 2.9614(8)
Sb1 I4 3.1082(8)
Sb1 I2 2.7896(9)
Sb1 I3 2.8699(8)
Sb3 I9 2.7883(9)
Sb3 I11 2.7741(9)
Sb3 I10 2.8136(9)
Cu1 N1 2.001(9)
Cu1 N2 1.993(9)
Cu1 N3 1.994(9)
Cu1 N4 1.979(9)
Cu2 N6 1.978(9)
Cu2 N8 1.964(10)
Cu2 N5 2.010(9)
Cu2 N7 1.984(11)
N6 C11 1.137(12)
N1 C1 1.144(12)
C11 C12 1.447(14)
N8 C15 1.164(15)
N2 C3 1.142(12)
N5 C9 1.175(14)
N3 C5 1.147(12)
C5 C6 1.408(15)
N7 C13 1.177(14)
C10 H10A 0.9800
C10 H10B 0.9800
C10 H10C 0.9800
C10 C9 1.359(16)
C16 H16A 0.9800
C16 H16B 0.9800
C16 H16C 0.9800
C16 C15 1.464(17)
C13 C14 1.443(15)
C1 C2 1.507(15)
N4 C7 1.137(12)
C8 H8A 0.9800
C8 H8B 0.9800
C8 H8C 0.9800
C8 C7 1.492(13)
C12 H12A 0.9800
C12 H12B 0.9800
C12 H12C 0.9800
C3 C4 1.487(14)
C6 H6A 0.9800
C6 H6B 0.9800
C6 H6C 0.9800
C4 H4A 0.9800
C4 H4B 0.9800
C4 H4C 0.9800
C2 H2A 0.9800
C2 H2B 0.9800
C2 H2C 0.9800
C14 H14A 0.9800
C14 H14B 0.9800
C14 H14C 0.9800

loop_
_smtbx_masks_void_nr
_smtbx_masks_void_average_x
_smtbx_masks_void_average_y
_smtbx_masks_void_average_z
_smtbx_masks_void_volume
_smtbx_masks_void_count_electrons
1 0.000 0.250 -0.719 171.2 49.6
2 0.000 0.750 0.114 171.2 49.6
3 0.250 0.000 -0.485 338.3 85.1
4 0.250 0.500 -0.771 338.3 88.4
5 0.500 0.250 -0.553 171.2 49.6
6 0.500 0.750 -0.760 171.2 49.6
7 0.750 0.000 -0.284 338.3 88.4
8 0.750 0.500 -0.009 338.3 85.1
